data_1551025
loop_
_publ_author_name
'Zhang, Fan-Zhong'
'Li, Xiao-Ming'
'Yang, Sui-Qun'
'Meng, Ling-Hong'
'Wang, Bin-Gui'

_publ_section_title
;
 Thiocladospolides A-D, 12-Membered Macrolides from the Mangrove-Derived
 Endophytic Fungus Cladosporium cladosporioides MA-299 and Structure
 Revision of Pandangolide 3.
;
_journal_issue 6
_journal_name_full 'Journal of natural products'
_journal_page_first 1535
_journal_page_last 1541
_journal_paper_doi 10.1021/acs.jnatprod.8b01091
_journal_volume 82
_journal_year 2019
_chemical_absolute_configuration ad
_chemical_formula_sum 'C16 H26 O6 S'
_chemical_formula_weight 346.43
_space_group_IT_number 19
_space_group_name_Hall 'P 2ac 2ab'
_space_group_name_H-M_alt 'P 21 21 21'
_symmetry_cell_setting orthorhombic
_symmetry_space_group_name_Hall 'P 2ac 2ab'
_symmetry_space_group_name_H-M 'P 21 21 21'
_atom_sites_solution_hydrogens geom
_atom_sites_solution_primary direct
_atom_sites_solution_secondary difmap
_audit_creation_method SHELXL-97
_cell_angle_alpha 90.00
_cell_angle_beta 90.00
_cell_angle_gamma 90.00
_cell_formula_units_Z 4
_cell_length_a 5.5742(7)
_cell_length_b 10.4770(12)
_cell_length_c 29.893(3)
_cell_measurement_reflns_used 551
_cell_measurement_temperature 293(2)
_cell_measurement_theta_max 46.0450
_cell_measurement_theta_min 5.9290
_cell_volume 1745.8(3)
_computing_cell_refinement 'Bruker FRAMBO'
_computing_data_collection 'Bruker FRAMBO'
_computing_data_reduction 'Bruker SAINT'
_computing_molecular_graphics 'Bruker SHELXTL'
_computing_publication_material 'Bruker SHELXTL'
_computing_structure_refinement 'SHELXL-97 (Sheldrick, 1997)'
_computing_structure_solution 'SHELXS-97 (Sheldrick, 1990)'
_diffrn_ambient_temperature 293(2)
_diffrn_detector 'CCD plate'
_diffrn_detector_area_resol_mean 8.1281
_diffrn_detector_type Eos
_diffrn_measured_fraction_theta_full 0.998
_diffrn_measured_fraction_theta_max 0.998
_diffrn_measurement_device_type 'Xcalibur, Eos, Gemini'
_diffrn_radiation_monochromator graphite
_diffrn_radiation_source 'fine-focus sealed tube'
_diffrn_radiation_type CuK\a
_diffrn_radiation_wavelength 1.54178
_diffrn_reflns_av_R_equivalents 0.0573
_diffrn_reflns_av_sigmaI/netI 0.1285
_diffrn_reflns_limit_h_max 3
_diffrn_reflns_limit_h_min -6
_diffrn_reflns_limit_k_max 12
_diffrn_reflns_limit_k_min -11
_diffrn_reflns_limit_l_max 34
_diffrn_reflns_limit_l_min -35
_diffrn_reflns_number 3909
_diffrn_reflns_theta_full 66.00
_diffrn_reflns_theta_max 66.00
_diffrn_reflns_theta_min 2.96
_exptl_absorpt_coefficient_mu 1.890
_exptl_absorpt_correction_T_max 0.8635
_exptl_absorpt_correction_T_min 0.6392
_exptl_absorpt_correction_type multi-scan
_exptl_absorpt_process_details SADABS
_exptl_crystal_colour colourless
_exptl_crystal_density_diffrn 1.318
_exptl_crystal_density_method 'not measured'
_exptl_crystal_description prism
_exptl_crystal_F_000 744
_exptl_crystal_size_max 0.26
_exptl_crystal_size_mid 0.10
_exptl_crystal_size_min 0.08
_refine_diff_density_max 0.310
_refine_diff_density_min -0.302
_refine_diff_density_rms 0.063
_refine_ls_abs_structure_details 'Flack H D (1983), Acta Cryst. A39, 876-881'
_refine_ls_abs_structure_Flack 0.02(5)
_refine_ls_extinction_method none
_refine_ls_goodness_of_fit_ref 1.025
_refine_ls_hydrogen_treatment mixed
_refine_ls_matrix_type full
_refine_ls_number_parameters 212
_refine_ls_number_reflns 2640
_refine_ls_number_restraints 0
_refine_ls_restrained_S_all 1.025
_refine_ls_R_factor_all 0.1211
_refine_ls_R_factor_gt 0.0741
_refine_ls_shift/su_max 0.001
_refine_ls_shift/su_mean 0.000
_refine_ls_structure_factor_coef Fsqd
_refine_ls_weighting_details 'calc w=1/[\s^2^(Fo^2^)+(0.0296P)^2^+0.0000P] where P=(Fo^2^+2Fc^2^)/3'
_refine_ls_weighting_scheme calc
_refine_ls_wR_factor_gt 0.1285
_refine_ls_wR_factor_ref 0.1566
_reflns_number_gt 1582
_reflns_number_total 2640
_reflns_threshold_expression >2sigma(I)
_cod_data_source_file np8b01091_si_002.cif
_cod_data_source_block 171214a
_cod_depositor_comments
;
The following automatic conversions were performed:

'_symmetry_cell_setting' value 'Orthorhombic' changed to
'orthorhombic' according to
/home/data/users/saulius/crontab/automatic-downloads/rss-feeds/ACS/lib/dictionaries/cif_core.dic
dictionary named 'cif_core.dic' version 2.4.2 from 2011-04-26.

Automatic conversion script
Id: cif_fix_values 4973 2017-02-22 13:04:09Z antanas 

 Adding full bibliography for 1551025.cif.
;
_cod_original_sg_symbol_H-M P2(1)2(1)2(1)
_cod_database_code 1551025

loop_
_symmetry_equiv_pos_as_xyz
'x, y, z'
'-x+1/2, -y, z+1/2'
'-x, y+1/2, -z+1/2'
'x+1/2, -y+1/2, -z'

loop_
_atom_site_label
_atom_site_type_symbol
_atom_site_fract_x
_atom_site_fract_y
_atom_site_fract_z
_atom_site_U_iso_or_equiv
_atom_site_adp_type
_atom_site_occupancy
_atom_site_symmetry_multiplicity
_atom_site_calc_flag
_atom_site_refinement_flags
O1 O 0.5098(10) 0.3877(5) 0.40590(17) 0.0635(14) Uani 1 1 d .
O2 O 0.3701(11) 0.3204(5) 0.4718(2) 0.0834(19) Uani 1 1 d .
O3 O 0.7293(12) 0.4449(5) 0.51628(15) 0.0670(17) Uani 1 1 d .
H3 H 0.7713 0.3751 0.5260 0.101 Uiso 1 1 calc R
O4 O 0.5889(8) 0.7195(5) 0.35433(16) 0.0547(14) Uani 1 1 d .
O5 O 0.2061(9) 0.6804(6) 0.37224(17) 0.0756(18) Uani 1 1 d .
O6 O 0.4279(9) 1.0110(5) 0.37799(17) 0.0607(16) Uani 1 1 d .
S1 S 0.4885(3) 0.66534(15) 0.46924(5) 0.0441(4) Uani 1 1 d .
C1 C 0.5160(15) 0.3767(6) 0.4506(3) 0.0538(19) Uani 1 1 d .
C2 C 0.7334(12) 0.4426(6) 0.4691(3) 0.0466(17) Uani 1 1 d .
H2 H 0.8759 0.3951 0.4596 0.056 Uiso 1 1 calc R
C3 C 0.7571(12) 0.5798(6) 0.4525(2) 0.0407(17) Uani 1 1 d .
H3A H 0.7735 0.5811 0.4202 0.049 Uiso 1 1 calc R
H3B H 0.8979 0.6196 0.4655 0.049 Uiso 1 1 calc R
C4 C 0.3969(13) 0.7236(7) 0.3812(2) 0.0442(18) Uani 1 1 d .
C5 C 0.4598(12) 0.7863(6) 0.42565(19) 0.0395(16) Uani 1 1 d .
H5 H 0.3201 0.8381 0.4339 0.047 Uiso 1 1 calc R
C6 C 0.6698(11) 0.8766(6) 0.4247(2) 0.0396(16) Uani 1 1 d .
H6A H 0.8114 0.8309 0.4148 0.048 Uiso 1 1 calc R
H6B H 0.7001 0.9075 0.4548 0.048 Uiso 1 1 calc R
C7 C 0.6265(13) 0.9909(7) 0.3937(2) 0.0420(17) Uani 1 1 d .
C8 C 0.8354(13) 1.0768(7) 0.3842(2) 0.054(2) Uani 1 1 d .
H8A H 0.9826 1.0305 0.3902 0.065 Uiso 1 1 calc R
H8B H 0.8292 1.1489 0.4045 0.065 Uiso 1 1 calc R
C9 C 0.8435(14) 1.1272(7) 0.3360(3) 0.068(2) Uani 1 1 d .
H9A H 0.7326 1.1982 0.3336 0.081 Uiso 1 1 calc R
H9B H 1.0032 1.1601 0.3303 0.081 Uiso 1 1 calc R
C10 C 0.7825(17) 1.0307(8) 0.2994(3) 0.077(3) Uani 1 1 d .
H10A H 0.6140 1.0084 0.3015 0.093 Uiso 1 1 calc R
H10B H 0.8089 1.0697 0.2704 0.093 Uiso 1 1 calc R
C11 C 0.9304(14) 0.9113(7) 0.3027(3) 0.067(2) Uani 1 1 d .
H11A H 0.9141 0.8751 0.3324 0.080 Uiso 1 1 calc R
H11B H 1.0982 0.9318 0.2980 0.080 Uiso 1 1 calc R
C12 C 0.8493(16) 0.8141(9) 0.2680(3) 0.089(3) Uani 1 1 d .
H12A H 0.8495 0.8563 0.2391 0.107 Uiso 1 1 calc R
H12B H 0.9698 0.7474 0.2667 0.107 Uiso 1 1 calc R
C13 C 0.6108(17) 0.7512(9) 0.2736(3) 0.083(3) Uani 1 1 d .
H13A H 0.5745 0.7085 0.2456 0.100 Uiso 1 1 calc R
H13B H 0.4931 0.8187 0.2771 0.100 Uiso 1 1 calc R
C14 C 0.5657(13) 0.6547(8) 0.3110(2) 0.057(2) Uani 1 1 d .
H14 H 0.4026 0.6208 0.3081 0.069 Uiso 1 1 calc R
C15 C 0.7450(18) 0.5430(8) 0.3111(3) 0.083(3) Uani 1 1 d .
H15A H 0.9024 0.5744 0.3181 0.125 Uiso 1 1 calc R
H15B H 0.7471 0.5036 0.2821 0.125 Uiso 1 1 calc R
H15C H 0.6974 0.4813 0.3332 0.125 Uiso 1 1 calc R
C16 C 0.2988(14) 0.3365(8) 0.3840(3) 0.085(3) Uani 1 1 d .
H16A H 0.2929 0.2458 0.3884 0.127 Uiso 1 1 calc R
H16B H 0.3060 0.3549 0.3526 0.127 Uiso 1 1 calc R
H16C H 0.1577 0.3749 0.3966 0.127 Uiso 1 1 calc R

loop_
_atom_site_aniso_label
_atom_site_aniso_U_11
_atom_site_aniso_U_22
_atom_site_aniso_U_33
_atom_site_aniso_U_23
_atom_site_aniso_U_13
_atom_site_aniso_U_12
O1 0.062(3) 0.059(3) 0.070(3) -0.014(3) 0.000(3) -0.022(4)
O2 0.090(4) 0.060(4) 0.100(4) 0.015(4) 0.015(4) -0.023(4)
O3 0.094(4) 0.058(4) 0.049(3) 0.016(3) -0.008(3) 0.017(4)
O4 0.047(3) 0.065(3) 0.052(3) -0.018(3) -0.002(2) -0.008(3)
O5 0.046(3) 0.111(5) 0.070(3) -0.012(4) 0.001(3) -0.032(4)
O6 0.048(3) 0.060(3) 0.075(4) 0.027(3) 0.003(3) 0.010(3)
S1 0.0484(9) 0.0367(7) 0.0472(9) 0.0039(8) 0.0085(10) 0.0045(10)
C1 0.052(5) 0.030(3) 0.079(5) 0.008(4) 0.005(5) 0.002(4)
C2 0.040(4) 0.033(4) 0.067(5) 0.002(4) 0.007(4) 0.007(3)
C3 0.035(4) 0.036(4) 0.051(4) 0.002(3) -0.002(3) -0.004(3)
C4 0.039(4) 0.044(4) 0.049(4) 0.010(4) 0.002(4) -0.004(4)
C5 0.043(4) 0.037(3) 0.039(3) 0.008(3) 0.000(3) -0.005(4)
C6 0.040(4) 0.037(4) 0.042(3) 0.001(3) -0.005(3) -0.011(3)
C7 0.040(4) 0.035(4) 0.051(4) 0.004(4) 0.002(4) 0.001(4)
C8 0.057(5) 0.047(4) 0.058(5) 0.001(4) -0.008(4) -0.015(4)
C9 0.068(6) 0.060(5) 0.076(5) 0.019(5) -0.017(5) -0.009(5)
C10 0.088(7) 0.075(6) 0.068(5) 0.020(5) 0.005(5) -0.008(6)
C11 0.066(6) 0.069(5) 0.066(5) 0.008(5) 0.009(4) 0.013(5)
C12 0.105(7) 0.094(8) 0.069(6) -0.003(6) 0.009(6) -0.016(7)
C13 0.103(7) 0.093(8) 0.054(5) -0.006(5) -0.012(5) -0.019(6)
C14 0.052(5) 0.073(5) 0.047(4) -0.014(4) -0.001(4) -0.013(5)
C15 0.116(8) 0.068(6) 0.066(5) -0.014(5) 0.000(6) 0.019(6)
C16 0.074(6) 0.083(7) 0.097(7) -0.013(6) 0.000(5) -0.041(6)

loop_
_atom_type_symbol
_atom_type_description
_atom_type_scat_dispersion_real
_atom_type_scat_dispersion_imag
_atom_type_scat_source
C C 0.0181 0.0091 'International Tables Vol C Tables 4.2.6.8 and 6.1.1.4'
H H 0.0000 0.0000 'International Tables Vol C Tables 4.2.6.8 and 6.1.1.4'
O O 0.0492 0.0322 'International Tables Vol C Tables 4.2.6.8 and 6.1.1.4'
S S 0.3331 0.5567 'International Tables Vol C Tables 4.2.6.8 and 6.1.1.4'

loop_
_geom_angle_atom_site_label_1
_geom_angle_atom_site_label_2
_geom_angle_atom_site_label_3
_geom_angle
C1 O1 C16 116.0(7)
C2 O3 H3 109.5
C4 O4 C14 118.2(5)
C3 S1 C5 102.6(3)
O2 C1 O1 123.9(8)
O2 C1 C2 125.7(8)
O1 C1 C2 110.4(7)
O3 C2 C1 111.3(6)
O3 C2 C3 108.1(6)
C1 C2 C3 112.5(6)
O3 C2 H2 108.2
C1 C2 H2 108.2
C3 C2 H2 108.2
C2 C3 S1 107.7(5)
C2 C3 H3A 110.2
S1 C3 H3A 110.2
C2 C3 H3B 110.2
S1 C3 H3B 110.2
H3A C3 H3B 108.5
O5 C4 O4 124.7(7)
O5 C4 C5 124.6(6)
O4 C4 C5 110.7(6)
C6 C5 C4 115.7(5)
C6 C5 S1 112.4(4)
C4 C5 S1 110.1(4)
C6 C5 H5 105.9
C4 C5 H5 105.9
S1 C5 H5 105.9
C5 C6 C7 112.3(5)
C5 C6 H6A 109.1
C7 C6 H6A 109.1
C5 C6 H6B 109.1
C7 C6 H6B 109.1
H6A C6 H6B 107.9
O6 C7 C8 121.9(7)
O6 C7 C6 120.6(6)
C8 C7 C6 117.4(6)
C7 C8 C9 114.0(6)
C7 C8 H8A 108.8
C9 C8 H8A 108.8
C7 C8 H8B 108.8
C9 C8 H8B 108.8
H8A C8 H8B 107.7
C10 C9 C8 116.0(6)
C10 C9 H9A 108.3
C8 C9 H9A 108.3
C10 C9 H9B 108.3
C8 C9 H9B 108.3
H9A C9 H9B 107.4
C11 C10 C9 112.4(7)
C11 C10 H10A 109.1
C9 C10 H10A 109.1
C11 C10 H10B 109.1
C9 C10 H10B 109.1
H10A C10 H10B 107.8
C10 C11 C12 110.4(7)
C10 C11 H11A 109.6
C12 C11 H11A 109.6
C10 C11 H11B 109.6
C12 C11 H11B 109.6
H11A C11 H11B 108.1
C13 C12 C11 118.9(7)
C13 C12 H12A 107.6
C11 C12 H12A 107.6
C13 C12 H12B 107.6
C11 C12 H12B 107.6
H12A C12 H12B 107.0
C12 C13 C14 121.4(7)
C12 C13 H13A 107.0
C14 C13 H13A 107.0
C12 C13 H13B 107.0
C14 C13 H13B 107.0
H13A C13 H13B 106.7
O4 C14 C13 109.0(6)
O4 C14 C15 107.1(6)
C13 C14 C15 113.4(7)
O4 C14 H14 109.1
C13 C14 H14 109.1
C15 C14 H14 109.1
C14 C15 H15A 109.5
C14 C15 H15B 109.5
H15A C15 H15B 109.5
C14 C15 H15C 109.5
H15A C15 H15C 109.5
H15B C15 H15C 109.5
O1 C16 H16A 109.5
O1 C16 H16B 109.5
H16A C16 H16B 109.5
O1 C16 H16C 109.5
H16A C16 H16C 109.5
H16B C16 H16C 109.5

loop_
_geom_bond_atom_site_label_1
_geom_bond_atom_site_label_2
_geom_bond_distance
O1 C1 1.341(8)
O1 C16 1.449(8)
O2 C1 1.189(9)
O3 C2 1.409(8)
O3 H3 0.8200
O4 C4 1.338(7)
O4 C14 1.467(7)
O5 C4 1.186(8)
O6 C7 1.220(8)
S1 C3 1.815(6)
S1 C5 1.825(6)
C1 C2 1.501(10)
C2 C3 1.526(8)
C2 H2 0.9800
C3 H3A 0.9700
C3 H3B 0.9700
C4 C5 1.524(9)
C5 C6 1.505(8)
C5 H5 0.9800
C6 C7 1.534(8)
C6 H6A 0.9700
C6 H6B 0.9700
C7 C8 1.499(9)
C8 C9 1.535(9)
C8 H8A 0.9700
C8 H8B 0.9700
C9 C10 1.528(10)
C9 H9A 0.9700
C9 H9B 0.9700
C10 C11 1.501(10)
C10 H10A 0.9700
C10 H10B 0.9700
C11 C12 1.523(10)
C11 H11A 0.9700
C11 H11B 0.9700
C12 C13 1.494(10)
C12 H12A 0.9700
C12 H12B 0.9700
C13 C14 1.529(10)
C13 H13A 0.9700
C13 H13B 0.9700
C14 C15 1.539(10)
C14 H14 0.9800
C15 H15A 0.9600
C15 H15B 0.9600
C15 H15C 0.9600
C16 H16A 0.9600
C16 H16B 0.9600
C16 H16C 0.9600

loop_
_geom_torsion_atom_site_label_1
_geom_torsion_atom_site_label_2
_geom_torsion_atom_site_label_3
_geom_torsion_atom_site_label_4
_geom_torsion
C16 O1 C1 O2 5.7(11)
C16 O1 C1 C2 -175.5(6)
O2 C1 C2 O3 -7.9(10)
O1 C1 C2 O3 173.2(6)
O2 C1 C2 C3 -129.5(8)
O1 C1 C2 C3 51.7(8)
O3 C2 C3 S1 -64.4(6)
C1 C2 C3 S1 59.0(7)
C5 S1 C3 C2 -150.9(5)
C14 O4 C4 O5 -1.4(12)
C14 O4 C4 C5 176.1(6)
O5 C4 C5 C6 -157.8(7)
O4 C4 C5 C6 24.7(8)
O5 C4 C5 S1 73.4(9)
O4 C4 C5 S1 -104.1(6)
C3 S1 C5 C6 -62.3(5)
C3 S1 C5 C4 68.3(5)
C4 C5 C6 C7 61.9(7)
S1 C5 C6 C7 -170.4(5)
C5 C6 C7 O6 10.3(10)
C5 C6 C7 C8 -170.7(6)
O6 C7 C8 C9 -38.4(11)
C6 C7 C8 C9 142.6(7)
C7 C8 C9 C10 -41.7(10)
C8 C9 C10 C11 -53.0(10)
C9 C10 C11 C12 175.4(7)
C10 C11 C12 C13 -69.9(10)
C11 C12 C13 C14 -69.7(12)
C4 O4 C14 C13 118.3(7)
C4 O4 C14 C15 -118.7(7)
C12 C13 C14 O4 64.1(10)
C12 C13 C14 C15 -55.0(11)
